data_2202998
loop_
_publ_author_name
'Shi, Daqing'
'Wang, Juxian'
'Shi, Chunling'
'Rong, Liangce'
'Wang, Xiangshan'
'Hu, Hongwen'

_publ_section_title 9-Chloro-5,5-dimethyl-2,3-diphenyl-2,3-dihydroimidazo[1,2-<i>c</i>]quinazoline
_journal_issue 11
_journal_name_full 'Acta Crystallographica Section E'
_journal_page_first o1661
_journal_page_last o1662
_journal_paper_doi 10.1107/S1600536803021925
_journal_volume 59
_journal_year 2003
_chemical_formula_iupac 'C24 H20 Cl N3'
_chemical_formula_moiety 'C24 H20 Cl N3'
_chemical_formula_sum 'C24 H20 Cl N3'
_chemical_formula_weight 385.88
_chemical_melting_point .528E-305
_chemical_name_systematic
;
9-Chloro-5,5-dimethyl-2,3-diphenyl-2,3-dihydroimidazo[1,2-c]quinazoline
;
_space_group_IT_number 14
_symmetry_cell_setting monoclinic
_symmetry_space_group_name_Hall '-P 2ybc'
_symmetry_space_group_name_H-M 'P 1 21/c 1'
_atom_sites_solution_hydrogens geom
_atom_sites_solution_primary direct
_atom_sites_solution_secondary difmap
_cell_angle_alpha 90.00
_cell_angle_beta 90.260(10)
_cell_angle_gamma 90.00
_cell_formula_units_Z 4
_cell_length_a 8.9550(10)
_cell_length_b 17.568(2)
_cell_length_c 13.075(2)
_cell_measurement_reflns_used 29
_cell_measurement_temperature 296(2)
_cell_measurement_theta_max 14.21
_cell_measurement_theta_min 2.99
_cell_volume 2057.0(5)
_computing_cell_refinement XSCANS
_computing_data_collection 'XSCANS (Siemens, 1994)'
_computing_data_reduction 'SHELXTL (Sheldrick, 1997)'
_computing_molecular_graphics SHELXTL
_computing_publication_material SHELXTL
_computing_structure_refinement SHELXTL
_computing_structure_solution SHELXTL
_diffrn_ambient_temperature 296(2)
_diffrn_measured_fraction_theta_full 1.000
_diffrn_measured_fraction_theta_max 1.000
_diffrn_measurement_device_type 'Siemens P4'
_diffrn_measurement_method \w
_diffrn_radiation_monochromator graphite
_diffrn_radiation_source 'normal-focus sealed tube'
_diffrn_radiation_type MoK\a
_diffrn_radiation_wavelength 0.71073
_diffrn_reflns_av_R_equivalents 0.0120
_diffrn_reflns_av_sigmaI/netI 0.0474
_diffrn_reflns_limit_h_max 10
_diffrn_reflns_limit_h_min 0
_diffrn_reflns_limit_k_max 21
_diffrn_reflns_limit_k_min 0
_diffrn_reflns_limit_l_max 15
_diffrn_reflns_limit_l_min -15
_diffrn_reflns_number 4393
_diffrn_reflns_theta_full 25.49
_diffrn_reflns_theta_max 25.49
_diffrn_reflns_theta_min 1.94
_diffrn_standards_decay_% 0.54
_diffrn_standards_interval_count 97
_diffrn_standards_number 3
_exptl_absorpt_coefficient_mu 0.199
_exptl_absorpt_correction_T_max 0.945
_exptl_absorpt_correction_T_min 0.893
_exptl_absorpt_correction_type psi-scan
_exptl_absorpt_process_details '(XSCANS; Siemens, 1994)'
_exptl_crystal_colour colorless
_exptl_crystal_density_diffrn 1.246
_exptl_crystal_density_method 'not measured'
_exptl_crystal_description block
_exptl_crystal_F_000 808
_exptl_crystal_size_max 0.50
_exptl_crystal_size_mid 0.50
_exptl_crystal_size_min 0.30
_refine_diff_density_max 0.320
_refine_diff_density_min -0.237
_refine_ls_extinction_coef 0.0099(11)
_refine_ls_extinction_expression Fc^*^=kFc[1+0.001xFc^2^\l^3^/sin(2\q)]^-1/4^
_refine_ls_extinction_method SHELXTL
_refine_ls_goodness_of_fit_ref 0.881
_refine_ls_hydrogen_treatment mixed
_refine_ls_matrix_type full
_refine_ls_number_parameters 260
_refine_ls_number_reflns 3833
_refine_ls_number_restraints 0
_refine_ls_restrained_S_all 0.881
_refine_ls_R_factor_all 0.0753
_refine_ls_R_factor_gt 0.0404
_refine_ls_shift/su_max 0.000
_refine_ls_shift/su_mean 0.000
_refine_ls_structure_factor_coef Fsqd
_refine_ls_weighting_details 'calc w = 1/[\s^2^(Fo^2^)+(0.0609P)^2^] where P = (Fo^2^+2Fc^2^)/3'
_refine_ls_weighting_scheme calc
_refine_ls_wR_factor_gt 0.1003
_refine_ls_wR_factor_ref 0.1092
_reflns_number_gt 2274
_reflns_number_total 3833
_reflns_threshold_expression I>2\s(I)
_cod_data_source_file ww6118.cif
_cod_data_source_block I
_cod_depositor_comments
;
The following automatic conversions were performed:
'_symmetry_cell_setting' value 'Monoclinic' changed to 'monoclinic'
according to '/home/saulius/struct/CIF-dictionaries/cif_core.dic'
dictionary named 'cif_core.dic' version 2.4.1 from 2010-06-29.

Automatic conversion script
Id: cif_fix_enum 1527 2010-12-29 10:47:43Z saulius 

The following automatic conversions were performed:

'_symmetry_cell_setting' value 'Monoclinic' changed to 'monoclinic'
according to /home/saulius/struct/CIF-dictionaries/cif_core.dic
dictionary named 'cif_core.dic' version 2.4.1 from
2010-06-29.

'_exptl_absorpt_correction_type' value 'psi scan'
changed to 'psi-scan' according to
/home/saulius/struct/CIF-dictionaries/cif_core.dic dictionary named
'cif_core.dic' version 2.4.1 from 2010-06-29.

Automatic conversion script
Id: cif_fix_values 1715 2011-07-08 13:25:40Z adriana 
;
_cod_original_cell_volume 2056.9(4)
_cod_original_sg_symbol_H-M 'P 21/c'
_cod_database_code 2202998
_cod_database_fobs_code 2202998

loop_
_symmetry_equiv_pos_as_xyz
'x, y, z'
'-x, y+1/2, -z+1/2'
'-x, -y, -z'
'x, -y-1/2, z-1/2'

loop_
_atom_site_label
_atom_site_fract_x
_atom_site_fract_y
_atom_site_fract_z
_atom_site_U_iso_or_equiv
_atom_site_adp_type
_atom_site_calc_flag
_atom_site_refinement_flags
_atom_site_occupancy
_atom_site_disorder_assembly
_atom_site_disorder_group
_atom_site_type_symbol
Cl -0.11045(7) 0.13738(4) 0.66073(5) 0.0838(3) Uani d . 1 . . Cl
N1 0.3543(2) 0.23663(11) 0.37295(13) 0.0525(5) Uani d . 1 . . N
N2 0.47713(17) 0.30756(9) 0.50021(10) 0.0389(4) Uani d . 1 . . N
N3 0.37643(18) 0.33335(9) 0.65197(10) 0.0420(4) Uani d . 1 . . N
C1 0.1390(2) 0.21436(12) 0.60900(15) 0.0485(5) Uani d . 1 . . C
H1 0.1401 0.2318 0.6761 0.058 Uiso calc R 1 . . H
C2 0.0285(2) 0.16538(13) 0.57644(16) 0.0523(6) Uani d . 1 . . C
C3 0.0253(2) 0.13869(13) 0.47695(17) 0.0581(6) Uani d . 1 . . C
H3 -0.0505 0.1061 0.4556 0.070 Uiso calc R 1 . . H
C4 0.1349(2) 0.16072(13) 0.40960(15) 0.0540(6) Uani d . 1 . . C
H4 0.1329 0.1426 0.3428 0.065 Uiso calc R 1 . . H
C5 0.2487(2) 0.20974(11) 0.44020(14) 0.0426(5) Uani d . 1 . . C
C6 0.2495(2) 0.23767(11) 0.54083(13) 0.0402(5) Uani d . 1 . . C
C7 0.3644(2) 0.29243(11) 0.56692(13) 0.0390(5) Uani d . 1 . . C
C8 0.5708(2) 0.36003(11) 0.54719(13) 0.0390(5) Uani d . 1 . . C
C9 0.5057(2) 0.37580(10) 0.64006(13) 0.0411(5) Uani d . 1 . . C
C10 0.4997(2) 0.26178(12) 0.40585(14) 0.0513(6) Uani d . 1 . . C
C11 0.5714(3) 0.30461(17) 0.32071(16) 0.0903(10) Uani d . 1 . . C
H11A 0.5706 0.2739 0.2599 0.108 Uiso calc R 1 . . H
H11B 0.6726 0.3166 0.3391 0.108 Uiso calc R 1 . . H
H11C 0.5171 0.3508 0.3083 0.108 Uiso calc R 1 . . H
C12 0.5973(3) 0.19289(15) 0.4383(2) 0.0819(8) Uani d . 1 . . C
H12A 0.5490 0.1659 0.4927 0.098 Uiso calc R 1 . . H
H12B 0.6931 0.2107 0.4614 0.098 Uiso calc R 1 . . H
H12C 0.6103 0.1595 0.3809 0.098 Uiso calc R 1 . . H
C13 0.7092(2) 0.38984(11) 0.50028(13) 0.0406(5) Uani d . 1 . . C
C14 0.8417(2) 0.34988(13) 0.50629(16) 0.0551(6) Uani d . 1 . . C
H14 0.8458 0.3050 0.5439 0.066 Uiso calc R 1 . . H
C15 0.9675(3) 0.37547(15) 0.45752(19) 0.0672(7) Uani d . 1 . . C
H15 1.0553 0.3472 0.4609 0.081 Uiso calc R 1 . . H
C16 0.9642(3) 0.44236(16) 0.40407(17) 0.0684(7) Uani d . 1 . . C
H16 1.0492 0.4592 0.3703 0.082 Uiso calc R 1 . . H
C17 0.8347(3) 0.48496(15) 0.40018(16) 0.0645(7) Uani d . 1 . . C
H17 0.8329 0.5312 0.3656 0.077 Uiso calc R 1 . . H
C18 0.7076(2) 0.45824(12) 0.44809(14) 0.0494(5) Uani d . 1 . . C
H18 0.6201 0.4867 0.4451 0.059 Uiso calc R 1 . . H
C19 0.5533(2) 0.43030(11) 0.71944(14) 0.0449(5) Uani d . 1 . . C
C20 0.4484(3) 0.46209(12) 0.78496(14) 0.0543(6) Uani d . 1 . . C
H20 0.3482 0.4491 0.7774 0.065 Uiso calc R 1 . . H
C21 0.4899(3) 0.51254(13) 0.86102(16) 0.0664(7) Uani d . 1 . . C
H21 0.4179 0.5332 0.9039 0.080 Uiso calc R 1 . . H
C22 0.6370(4) 0.53227(14) 0.87335(17) 0.0761(8) Uani d . 1 . . C
H22 0.6650 0.5662 0.9246 0.091 Uiso calc R 1 . . H
C23 0.7431(3) 0.50165(15) 0.80955(18) 0.0763(8) Uani d . 1 . . C
H23 0.8429 0.5151 0.8176 0.092 Uiso calc R 1 . . H
C24 0.7015(3) 0.45071(13) 0.73311(16) 0.0638(7) Uani d . 1 . . C
H24 0.7740 0.4301 0.6907 0.077 Uiso calc R 1 . . H
H1N 0.352(2) 0.2143(12) 0.3114(17) 0.063(7) Uiso d . 1 . . H

loop_
_atom_site_aniso_label
_atom_site_aniso_U_11
_atom_site_aniso_U_22
_atom_site_aniso_U_33
_atom_site_aniso_U_12
_atom_site_aniso_U_13
_atom_site_aniso_U_23
Cl 0.0617(4) 0.1210(6) 0.0688(4) -0.0249(4) 0.0167(3) 0.0094(4)
N1 0.0549(11) 0.0710(13) 0.0319(9) -0.0111(10) 0.0051(8) -0.0097(9)
N2 0.0459(10) 0.0414(9) 0.0293(8) -0.0007(8) 0.0038(7) -0.0011(7)
N3 0.0530(11) 0.0432(9) 0.0299(8) 0.0004(9) 0.0035(7) 0.0001(7)
C1 0.0490(13) 0.0571(14) 0.0396(11) 0.0050(11) 0.0032(10) 0.0014(10)
C2 0.0420(12) 0.0649(14) 0.0499(12) -0.0029(12) 0.0018(10) 0.0069(11)
C3 0.0461(13) 0.0684(16) 0.0598(14) -0.0085(12) -0.0030(11) -0.0033(12)
C4 0.0523(13) 0.0668(15) 0.0429(12) -0.0028(12) -0.0013(10) -0.0088(10)
C5 0.0434(12) 0.0479(12) 0.0365(10) 0.0041(10) 0.0012(9) -0.0011(9)
C6 0.0421(11) 0.0457(12) 0.0328(10) 0.0033(10) 0.0020(9) 0.0026(9)
C7 0.0454(12) 0.0421(12) 0.0295(9) 0.0024(10) 0.0039(9) 0.0045(8)
C8 0.0483(12) 0.0369(11) 0.0317(9) 0.0012(10) 0.0000(9) 0.0027(8)
C9 0.0520(12) 0.0384(11) 0.0329(10) 0.0002(10) 0.0012(9) 0.0054(8)
C10 0.0548(13) 0.0617(14) 0.0376(11) -0.0095(12) 0.0111(10) -0.0151(10)
C11 0.109(2) 0.120(2) 0.0415(13) -0.053(2) 0.0219(14) -0.0196(14)
C12 0.0665(17) 0.0771(19) 0.102(2) 0.0101(15) -0.0046(15) -0.0394(16)
C13 0.0479(12) 0.0405(11) 0.0335(10) 0.0001(10) 0.0026(9) -0.0018(9)
C14 0.0552(14) 0.0489(14) 0.0613(14) 0.0053(12) 0.0006(11) -0.0005(11)
C15 0.0501(15) 0.0736(18) 0.0779(17) 0.0073(13) 0.0068(13) -0.0084(14)
C16 0.0555(16) 0.096(2) 0.0540(14) -0.0192(15) 0.0111(12) -0.0029(14)
C17 0.0672(17) 0.0772(17) 0.0491(13) -0.0177(15) -0.0011(12) 0.0139(12)
C18 0.0504(13) 0.0528(13) 0.0448(11) 0.0015(11) 0.0010(10) 0.0072(10)
C19 0.0638(15) 0.0400(12) 0.0309(10) -0.0046(11) 0.0013(10) 0.0036(9)
C20 0.0739(16) 0.0515(13) 0.0375(11) 0.0027(12) -0.0006(11) -0.0018(10)
C21 0.097(2) 0.0565(15) 0.0454(13) 0.0041(15) 0.0050(13) -0.0105(11)
C22 0.117(2) 0.0647(17) 0.0470(14) -0.0270(17) 0.0057(15) -0.0164(12)
C23 0.091(2) 0.0840(19) 0.0534(14) -0.0386(16) 0.0060(14) -0.0120(13)
C24 0.0755(17) 0.0704(16) 0.0455(12) -0.0208(14) 0.0109(12) -0.0084(12)

loop_
_atom_type_symbol
_atom_type_description
_atom_type_scat_dispersion_real
_atom_type_scat_dispersion_imag
_atom_type_scat_source
C C 0.0033 0.0016 'International Tables Vol C Tables 4.2.6.8 and 6.1.1.4'
H H 0.0000 0.0000 'International Tables Vol C Tables 4.2.6.8 and 6.1.1.4'
N N 0.0061 0.0033 'International Tables Vol C Tables 4.2.6.8 and 6.1.1.4'
Cl Cl 0.1484 0.1585 'International Tables Vol C Tables 4.2.6.8 and 6.1.1.4'

loop_
_geom_angle_atom_site_label_1
_geom_angle_atom_site_label_2
_geom_angle_atom_site_label_3
_geom_angle
_geom_angle_publ_flag
C5 N1 C10 122.50(16) y
C5 N1 H1N 114.4(14) ?
C10 N1 H1N 114.6(14) ?
C7 N2 C8 107.12(14) y
C7 N2 C10 121.96(16) y
C8 N2 C10 129.94(15) y
C7 N3 C9 105.19(15) y
C2 C1 C6 119.75(19) ?
C2 C1 H1 120.1 ?
C6 C1 H1 120.1 ?
C1 C2 C3 120.9(2) ?
C1 C2 Cl 119.77(17) ?
C3 C2 Cl 119.28(18) ?
C4 C3 C2 119.6(2) ?
C4 C3 H3 120.2 ?
C2 C3 H3 120.2 ?
C3 C4 C5 120.89(19) ?
C3 C4 H4 119.6 ?
C5 C4 H4 119.6 ?
N1 C5 C4 122.17(18) y
N1 C5 C6 118.52(19) y
C4 C5 C6 119.11(18) ?
C1 C6 C5 119.67(19) ?
C1 C6 C7 123.30(17) ?
C5 C6 C7 116.98(16) ?
N3 C7 N2 111.86(17) y
N3 C7 C6 127.74(17) y
N2 C7 C6 120.40(16) y
C9 C8 N2 105.44(16) ?
C9 C8 C13 130.72(18) ?
N2 C8 C13 123.84(15) y
C8 C9 N3 110.36(17) ?
C8 C9 C19 128.97(19) ?
N3 C9 C19 120.64(16) ?
N1 C10 N2 106.70(16) ?
N1 C10 C11 108.89(19) ?
N2 C10 C11 114.03(18) ?
N1 C10 C12 110.50(18) ?
N2 C10 C12 105.88(17) ?
C11 C10 C12 110.7(2) ?
C10 C11 H11A 109.5 ?
C10 C11 H11B 109.5 ?
H11A C11 H11B 109.5 ?
C10 C11 H11C 109.5 ?
H11A C11 H11C 109.5 ?
H11B C11 H11C 109.5 ?
C10 C12 H12A 109.5 ?
C10 C12 H12B 109.5 ?
H12A C12 H12B 109.5 ?
C10 C12 H12C 109.5 ?
H12A C12 H12C 109.5 ?
H12B C12 H12C 109.5 ?
C14 C13 C18 118.51(19) ?
C14 C13 C8 121.14(18) ?
C18 C13 C8 120.35(18) ?
C15 C14 C13 120.9(2) ?
C15 C14 H14 119.5 ?
C13 C14 H14 119.5 ?
C16 C15 C14 120.2(2) ?
C16 C15 H15 119.9 ?
C14 C15 H15 119.9 ?
C15 C16 C17 120.0(2) ?
C15 C16 H16 120.0 ?
C17 C16 H16 120.0 ?
C16 C17 C18 119.5(2) ?
C16 C17 H17 120.3 ?
C18 C17 H17 120.3 ?
C13 C18 C17 120.8(2) ?
C13 C18 H18 119.6 ?
C17 C18 H18 119.6 ?
C24 C19 C20 117.77(19) ?
C24 C19 C9 122.22(19) ?
C20 C19 C9 120.00(19) ?
C21 C20 C19 121.3(2) ?
C21 C20 H20 119.3 ?
C19 C20 H20 119.3 ?
C22 C21 C20 120.1(2) ?
C22 C21 H21 119.9 ?
C20 C21 H21 119.9 ?
C21 C22 C23 119.7(2) ?
C21 C22 H22 120.2 ?
C23 C22 H22 120.2 ?
C22 C23 C24 120.2(3) ?
C22 C23 H23 119.9 ?
C24 C23 H23 119.9 ?
C19 C24 C23 120.8(2) ?
C19 C24 H24 119.6 ?
C23 C24 H24 119.6 ?

loop_
_geom_bond_atom_site_label_1
_geom_bond_atom_site_label_2
_geom_bond_site_symmetry_2
_geom_bond_distance
_geom_bond_publ_flag
Cl C2 . 1.737(2) ?
N1 C5 . 1.378(2) y
N1 C10 . 1.440(3) y
N1 H1N . 0.90(2) ?
N2 C7 . 1.364(2) y
N2 C8 . 1.388(2) y
N2 C10 . 1.487(2) y
N3 C7 . 1.328(2) y
N3 C9 . 1.386(2) y
C1 C2 . 1.378(3) ?
C1 C6 . 1.396(3) ?
C1 H1 . 0.9300 ?
C2 C3 . 1.383(3) ?
C3 C4 . 1.377(3) ?
C3 H3 . 0.9300 ?
C4 C5 . 1.391(3) ?
C4 H4 . 0.9300 ?
C5 C6 . 1.404(2) ?
C6 C7 . 1.448(3) y
C8 C9 . 1.378(2) y
C8 C13 . 1.481(3) ?
C9 C19 . 1.474(3) ?
C10 C11 . 1.491(3) ?
C10 C12 . 1.551(3) ?
C11 H11A . 0.9600 ?
C11 H11B . 0.9600 ?
C11 H11C . 0.9600 ?
C12 H12A . 0.9600 ?
C12 H12B . 0.9600 ?
C12 H12C . 0.9600 ?
C13 C14 . 1.381(3) ?
C13 C18 . 1.382(3) ?
C14 C15 . 1.373(3) ?
C14 H14 . 0.9300 ?
C15 C16 . 1.367(3) ?
C15 H15 . 0.9300 ?
C16 C17 . 1.381(3) ?
C16 H16 . 0.9300 ?
C17 C18 . 1.383(3) ?
C17 H17 . 0.9300 ?
C18 H18 . 0.9300 ?
C19 C24 . 1.385(3) ?
C19 C20 . 1.392(3) ?
C20 C21 . 1.382(3) ?
C20 H20 . 0.9300 ?
C21 C22 . 1.371(4) ?
C21 H21 . 0.9300 ?
C22 C23 . 1.377(3) ?
C22 H22 . 0.9300 ?
C23 C24 . 1.391(3) ?
C23 H23 . 0.9300 ?
C24 H24 . 0.9300 ?

loop_
_geom_hbond_atom_site_label_D
_geom_hbond_atom_site_label_H
_geom_hbond_atom_site_label_A
_geom_hbond_site_symmetry_A
_geom_hbond_distance_DH
_geom_hbond_distance_HA
_geom_hbond_distance_DA
_geom_hbond_angle_DHA
N1 H1N N3 4_565 0.90(2) 2.26(2) 3.147(2) 172.3(19)

loop_
_geom_torsion_atom_site_label_1
_geom_torsion_atom_site_label_2
_geom_torsion_atom_site_label_3
_geom_torsion_atom_site_label_4
_geom_torsion
_geom_torsion_publ_flag
C6 C1 C2 C3 0.1(3) ?
C6 C1 C2 Cl -179.13(16) ?
C1 C2 C3 C4 0.7(3) ?
Cl C2 C3 C4 179.91(17) ?
C2 C3 C4 C5 -0.2(3) ?
C10 N1 C5 C4 -155.6(2) y
C10 N1 C5 C6 29.5(3) ?
C3 C4 C5 N1 -175.7(2) ?
C3 C4 C5 C6 -0.9(3) ?
C2 C1 C6 C5 -1.3(3) ?
C2 C1 C6 C7 176.19(19) ?
N1 C5 C6 C1 176.68(18) ?
C4 C5 C6 C1 1.7(3) ?
N1 C5 C6 C7 -1.0(3) ?
C4 C5 C6 C7 -175.95(18) ?
C9 N3 C7 N2 -1.3(2) ?
C9 N3 C7 C6 179.14(18) ?
C8 N2 C7 N3 2.1(2) ?
C10 N2 C7 N3 171.72(17) ?
C8 N2 C7 C6 -178.36(16) ?
C10 N2 C7 C6 -8.7(3) ?
C1 C6 C7 N3 -6.6(3) y
C5 C6 C7 N3 170.97(18) ?
C1 C6 C7 N2 173.91(18) y
C5 C6 C7 N2 -8.5(3) ?
C7 N2 C8 C9 -1.88(19) ?
C10 N2 C8 C9 -170.43(19) ?
C7 N2 C8 C13 178.55(17) ?
C10 N2 C8 C13 10.0(3) ?
N2 C8 C9 N3 1.1(2) y
C13 C8 C9 N3 -179.32(18) ?
N2 C8 C9 C19 -176.90(18) ?
C13 C8 C9 C19 2.6(3) ?
C7 N3 C9 C8 0.1(2) ?
C7 N3 C9 C19 178.29(16) ?
C5 N1 C10 N2 -42.6(3) y
C5 N1 C10 C11 -166.1(2) ?
C5 N1 C10 C12 72.1(2) ?
C7 N2 C10 N1 31.5(2) ?
C8 N2 C10 N1 -161.40(17) ?
C7 N2 C10 C11 151.8(2) ?
C8 N2 C10 C11 -41.1(3) ?
C7 N2 C10 C12 -86.2(2) ?
C8 N2 C10 C12 80.9(2) ?
C9 C8 C13 C14 97.2(3) ?
N2 C8 C13 C14 -83.3(2) ?
C9 C8 C13 C18 -83.6(3) y
N2 C8 C13 C18 95.8(2) y
C18 C13 C14 C15 -3.1(3) ?
C8 C13 C14 C15 176.1(2) ?
C13 C14 C15 C16 1.6(4) ?
C14 C15 C16 C17 0.9(4) ?
C15 C16 C17 C18 -2.0(4) ?
C14 C13 C18 C17 2.0(3) ?
C8 C13 C18 C17 -177.15(18) ?
C16 C17 C18 C13 0.5(3) ?
C8 C9 C19 C24 -28.4(3) ?
N3 C9 C19 C24 153.7(2) ?
C8 C9 C19 C20 152.8(2) y
N3 C9 C19 C20 -25.1(3) ?
C24 C19 C20 C21 0.2(3) ?
C9 C19 C20 C21 179.10(19) ?
C19 C20 C21 C22 -0.1(3) ?
C20 C21 C22 C23 0.1(4) ?
C21 C22 C23 C24 -0.2(4) ?
C20 C19 C24 C23 -0.4(3) ?
C9 C19 C24 C23 -179.23(19) ?
C22 C23 C24 C19 0.4(4) ?

loop_
_cod_related_entry_id
_cod_related_entry_database
_cod_related_entry_code
1 ChemSpider 10597881
